data_4519270
loop_
_publ_author_name
'Li, Puzhen'
'Zhang, Meng'
'Maris, Thierry'
'Zhu, X. X.'
'Wuest, James D.'

_publ_section_title
;
 Probing the Relationship between Gelation and Crystallization by Using
 Salts of Lithocholic Acid
;
_journal_issue 1
_journal_name_full 'Crystal Growth & Design'
_journal_page_first 643
_journal_page_last 652
_journal_paper_doi 10.1021/acs.cgd.1c01182
_journal_volume 22
_journal_year 2021
_chemical_absolute_configuration ad
_chemical_formula_moiety 'C24 H39 O3, C4 H12 N'
_chemical_formula_sum 'C28 H51 N O3'
_chemical_formula_weight 449.69
_space_group_crystal_system monoclinic
_space_group_IT_number 4
_space_group_name_Hall 'P 2yb'
_space_group_name_H-M_alt 'P 1 21 1'
_atom_sites_solution_hydrogens mixed
_atom_sites_solution_primary dual
_audit_contact_author_name
;
;
_audit_creation_date 2021-09-21
_audit_creation_method
;
FinalCif V88 by Daniel Kratzert, Freiburg 2021,
https://github.com/dkratzert/FinalCif
;
_cell_angle_alpha 90
_cell_angle_beta 100.544(2)
_cell_angle_gamma 90
_cell_formula_units_Z 2
_cell_length_a 9.6884(3)
_cell_length_b 7.6904(2)
_cell_length_c 18.3154(6)
_cell_measurement_reflns_used 9832
_cell_measurement_temperature 150
_cell_measurement_theta_max 60.586
_cell_measurement_theta_min 4.039
_cell_volume 1341.60(7)
_computing_cell_refinement
;
SAINT (2013) V8.40B; Integration Software for Single Crystal Data.
Bruker AXS Inc., Madison, WI 53719-1173.
;
_computing_data_collection
;
APEX 3 (2019) Bruker AXS Inc., Madison, WI 53719-1173.
;
_computing_data_reduction
;
SAINT (2013) V8.40B; Integration Software for Single Crystal Data.
Bruker AXS Inc., Madison, WI 53719-1173.
;
_computing_molecular_graphics 'Olex2 1.5 (Dolomanov et al., 2009)'
_computing_publication_material 'Olex2 1.5 (Dolomanov et al., 2009)'
_computing_structure_refinement 'XL  (Sheldrick, 2008)'
_computing_structure_solution 'XT  (Sheldrick, 2015)'
_diffrn_ambient_temperature 150
_diffrn_detector 'CMOS Area detector'
_diffrn_detector_area_resol_mean 10.42
_diffrn_detector_type 'Bruker CMOS Photon III '
_diffrn_measured_fraction_theta_full 0.994
_diffrn_measured_fraction_theta_max 0.994
_diffrn_measurement_device 'k-geometry diffractometer'
_diffrn_measurement_device_type 'Bruker Venture Metaljet'
_diffrn_measurement_method '\w and \f scans'
_diffrn_radiation_collimation 'Focusing mirrors'
_diffrn_radiation_monochromator 'Helios MX Mirror Optics'
_diffrn_radiation_probe x-ray
_diffrn_radiation_type 'Ga K\a'
_diffrn_radiation_wavelength 1.34139
_diffrn_reflns_av_R_equivalents 0.0428
_diffrn_reflns_av_unetI/netI 0.0474
_diffrn_reflns_Laue_measured_fraction_full 0.994
_diffrn_reflns_Laue_measured_fraction_max 0.994
_diffrn_reflns_limit_h_max 12
_diffrn_reflns_limit_h_min -12
_diffrn_reflns_limit_k_max 9
_diffrn_reflns_limit_k_min -9
_diffrn_reflns_limit_l_max 23
_diffrn_reflns_limit_l_min -23
_diffrn_reflns_number 17055
_diffrn_reflns_point_group_measured_fraction_full 0.980
_diffrn_reflns_point_group_measured_fraction_max 0.977
_diffrn_reflns_theta_full 53.594
_diffrn_reflns_theta_max 60.655
_diffrn_reflns_theta_min 2.135
_diffrn_source 'Metal Jet'
_diffrn_source_current 2.85
_diffrn_source_power 0.199215
_diffrn_source_target Ga
_diffrn_source_type 'Gallium Liquid Metal Jet Source'
_diffrn_source_voltage 69.9
_exptl_absorpt_coefficient_mu 0.346
_exptl_absorpt_correction_T_max 0.3404
_exptl_absorpt_correction_T_min 0.2243
_exptl_absorpt_correction_type multi-scan
_exptl_absorpt_process_details
;
SADABS-2016/2 (Bruker,2016/2) was used for absorption correction.
wR2(int) was 0.1593 before and 0.0856 after correction.
The Ratio of minimum to maximum transmission is 0.6589.
The \l/2 correction factor is Not present.
;
_exptl_crystal_colour 'clear light colourless'
_exptl_crystal_colour_lustre clear
_exptl_crystal_colour_modifier light
_exptl_crystal_colour_primary colourless
_exptl_crystal_density_diffrn 1.113
_exptl_crystal_description needle
_exptl_crystal_F_000 500
_exptl_crystal_size_max 0.35
_exptl_crystal_size_mid 0.09
_exptl_crystal_size_min 0.08
_refine_diff_density_max 0.353
_refine_diff_density_min -0.333
_refine_diff_density_rms 0.084
_refine_ls_abs_structure_details
;
 Flack x determined using 2499 quotients [(I+)-(I-)]/[(I+)+(I-)]
 (Parsons, Flack and Wagner, Acta Cryst. B69 (2013) 249-259).
;
_refine_ls_abs_structure_Flack 0.03(11)
_refine_ls_extinction_coef .
_refine_ls_extinction_method none
_refine_ls_goodness_of_fit_ref 1.084
_refine_ls_hydrogen_treatment mixed
_refine_ls_matrix_type full
_refine_ls_number_parameters 309
_refine_ls_number_reflns 5996
_refine_ls_number_restraints 5
_refine_ls_restrained_S_all 1.086
_refine_ls_R_factor_all 0.0424
_refine_ls_R_factor_gt 0.0410
_refine_ls_shift/su_max 0.001
_refine_ls_shift/su_mean 0.000
_refine_ls_structure_factor_coef Fsqd
_refine_ls_weighting_details 'w=1/[\s^2^(Fo^2^)+(0.0631P)^2^+0.1309P] where P=(Fo^2^+2Fc^2^)/3'
_refine_ls_weighting_scheme calc
_refine_ls_wR_factor_gt 0.1109
_refine_ls_wR_factor_ref 0.1123
_reflns_Friedel_coverage 0.829
_reflns_Friedel_fraction_full 0.964
_reflns_Friedel_fraction_max 0.958
_reflns_number_gt 5767
_reflns_number_total 5996
_reflns_threshold_expression 'I > 2\s(I)'
_cod_data_source_file LCA_BuNH3_zhu16.cif
_cod_data_source_block zhu16
_cod_depositor_comments
;
The following automatic conversions were performed:

data item '_diffrn_radiation_probe' value 'X-ray' was changed to
'x-ray' in accordance with the built-in table derived from the CIF
Core dictionary named 'cif_core.dic' version 2.4.5 last updated on
2014-11-21.

Automatic conversion script
Id: cif_fix_values 8738 2021-04-28 16:35:53Z antanas 
;
_cod_database_code 4519270
_shelx_shelxl_version_number 2018/3
_olex2_date_sample_data_collection 2021-02-18
_olex2_date_sample_submission 2021-02-16
_olex2_exptl_crystal_mounting_method 'mounted on a cryoloop'
_olex2_refinement_description
;
1. Fixed Uiso
 At 1.2 times of:
  All C(H) groups, All C(H,H) groups
 At 1.5 times of:
  All C(H,H,H) groups
2. Restrained distances
 N1-H1C = N1-H1D = N1-H1E
 0.85 with sigma of 0.002
 H1-H1E_$3
 2.3 with sigma of 0.02
3.a Ternary CH refined with riding coordinates:
 C3(H3), C5(H5), C8(H8), C9(H9), C14(H14), C17(H17), C20(H20)
3.b Secondary CH2 refined with riding coordinates:
 C1(H1A,H1B), C2(H2A,H2B), C4(H4A,H4B), C6(H6A,H6B), C7(H7A,H7B), C11(H11A,
 H11B), C12(H12A,H12B), C15(H15A,H15B), C16(H16A,H16B), C22(H22A,H22B),
 C23(H23A,H23B), C25(H25A,H25B), C26(H26A,H26B), C27(H27A,H27B)
3.c Idealised Me refined as rotating group:
 C18(H18A,H18B,H18C), C19(H19A,H19B,H19C), C21(H21A,H21B,H21C), C28(H28A,H28B,
 H28C)
;
_olex2_submission_original_sample_id JZ-PL-LCA-BA
_olex2_submission_special_instructions 'No special instructions were received'
_shelx_space_group_comment
;
The symmetry employed for this shelxl refinement is uniquely defined
by the following loop, which should always be used as a source of
symmetry information in preference to the above space-group names.
They are only intended as comments.
;
_shelx_estimated_absorpt_t_min 0.889
_shelx_estimated_absorpt_t_max 0.973

loop_
_space_group_symop_operation_xyz
'x, y, z'
'-x, y+1/2, -z'

loop_
_atom_site_label
_atom_site_type_symbol
_atom_site_fract_x
_atom_site_fract_y
_atom_site_fract_z
_atom_site_U_iso_or_equiv
_atom_site_adp_type
_atom_site_occupancy
_atom_site_site_symmetry_order
_atom_site_calc_flag
_atom_site_refinement_flags_posn
_atom_site_refinement_flags_adp
_atom_site_refinement_flags_occupancy
_atom_site_disorder_assembly
_atom_site_disorder_group
O1 O 1.01025(16) 0.4575(2) 0.17812(9) 0.0397(4) Uani 1 1 d . . . . .
O2 O 0.9533(2) 0.2581(2) 0.88186(8) 0.0508(5) Uani 1 1 d . . . . .
O3 O 0.89419(19) 0.4942(2) 0.93480(8) 0.0429(4) Uani 1 1 d . . . . .
C1 C 0.6542(2) 0.5438(3) 0.22551(10) 0.0294(4) Uani 1 1 d . . . . .
H1A H 0.595459 0.533461 0.175450 0.035 Uiso 1 1 calc R U . . .
H1B H 0.618082 0.643031 0.250871 0.035 Uiso 1 1 calc R U . . .
C2 C 0.8047(2) 0.5827(3) 0.21724(10) 0.0300(4) Uani 1 1 d . . . . .
H2A H 0.807030 0.690643 0.188022 0.036 Uiso 1 1 calc R U . . .
H2B H 0.863331 0.601061 0.266883 0.036 Uiso 1 1 calc R U . . .
C3 C 0.8637(2) 0.4332(3) 0.17854(10) 0.0310(4) Uani 1 1 d . . . . .
H3 H 0.812192 0.426750 0.126059 0.037 Uiso 1 1 calc R U . . .
C4 C 0.8486(2) 0.2606(3) 0.21629(10) 0.0298(4) Uani 1 1 d . . . . .
H4A H 0.914396 0.258463 0.264481 0.036 Uiso 1 1 calc R U . . .
H4B H 0.876281 0.166151 0.185178 0.036 Uiso 1 1 calc R U . . .
C5 C 0.6996(2) 0.2235(2) 0.23015(10) 0.0276(4) Uani 1 1 d . . . . .
H5 H 0.637866 0.208681 0.180447 0.033 Uiso 1 1 calc R U . . .
C6 C 0.6956(2) 0.0514(3) 0.27238(11) 0.0307(4) Uani 1 1 d . . . . .
H6A H 0.596644 0.016032 0.269960 0.037 Uiso 1 1 calc R U . . .
H6B H 0.742587 -0.040084 0.247779 0.037 Uiso 1 1 calc R U . . .
C7 C 0.76774(19) 0.0651(2) 0.35402(10) 0.0271(4) Uani 1 1 d . . . . .
H7A H 0.754392 -0.045253 0.379690 0.032 Uiso 1 1 calc R U . . .
H7B H 0.869798 0.082159 0.356600 0.032 Uiso 1 1 calc R U . . .
C8 C 0.70971(18) 0.2153(2) 0.39406(9) 0.0222(3) Uani 1 1 d . . . . .
H8 H 0.608754 0.191285 0.395347 0.027 Uiso 1 1 calc R U . . .
C9 C 0.71916(18) 0.3875(2) 0.35143(9) 0.0226(3) Uani 1 1 d . . . . .
H9 H 0.820517 0.403385 0.348656 0.027 Uiso 1 1 calc R U . . .
C10 C 0.63870(18) 0.3767(2) 0.26940(9) 0.0250(3) Uani 1 1 d . . . . .
C11 C 0.6775(2) 0.5462(3) 0.39348(10) 0.0287(4) Uani 1 1 d . . . . .
H11A H 0.574861 0.543282 0.392018 0.034 Uiso 1 1 calc R U . . .
H11B H 0.699071 0.653186 0.367713 0.034 Uiso 1 1 calc R U . . .
C12 C 0.7530(2) 0.5545(2) 0.47510(10) 0.0266(3) Uani 1 1 d . . . . .
H12A H 0.854481 0.574836 0.476874 0.032 Uiso 1 1 calc R U . . .
H12B H 0.715629 0.653539 0.500038 0.032 Uiso 1 1 calc R U . . .
C13 C 0.73319(17) 0.3859(2) 0.51677(9) 0.0220(3) Uani 1 1 d . . . . .
C14 C 0.78884(16) 0.2358(2) 0.47376(9) 0.0215(3) Uani 1 1 d . . . . .
H14 H 0.887916 0.265899 0.470455 0.026 Uiso 1 1 calc R U . . .
C15 C 0.79599(19) 0.0792(2) 0.52577(10) 0.0265(4) Uani 1 1 d . . . . .
H15A H 0.871571 -0.001596 0.518098 0.032 Uiso 1 1 calc R U . . .
H15B H 0.705647 0.015597 0.517539 0.032 Uiso 1 1 calc R U . . .
C16 C 0.8276(2) 0.1592(3) 0.60478(10) 0.0292(4) Uani 1 1 d . . . . .
H16A H 0.920674 0.120256 0.631482 0.035 Uiso 1 1 calc R U . . .
H16B H 0.755533 0.122831 0.633623 0.035 Uiso 1 1 calc R U . . .
C17 C 0.82578(17) 0.3602(2) 0.59500(9) 0.0238(3) Uani 1 1 d . . . . .
H17 H 0.923352 0.396601 0.591295 0.029 Uiso 1 1 calc R U . . .
C18 C 0.57769(18) 0.3617(3) 0.52194(10) 0.0281(4) Uani 1 1 d . . . . .
H18A H 0.546180 0.460762 0.548301 0.042 Uiso 1 1 calc R U . . .
H18B H 0.566512 0.254219 0.549002 0.042 Uiso 1 1 calc R U . . .
H18C H 0.521304 0.354754 0.471826 0.042 Uiso 1 1 calc R U . . .
C19 C 0.4805(2) 0.3475(3) 0.26605(11) 0.0352(4) Uani 1 1 d . . . . .
H19A H 0.439937 0.449652 0.286180 0.053 Uiso 1 1 calc R U . . .
H19B H 0.466440 0.244793 0.295498 0.053 Uiso 1 1 calc R U . . .
H19C H 0.434422 0.329538 0.214352 0.053 Uiso 1 1 calc R U . . .
C20 C 0.78497(18) 0.4603(3) 0.66104(10) 0.0261(4) Uani 1 1 d . . . . .
H20 H 0.684727 0.432344 0.662546 0.031 Uiso 1 1 calc R U . . .
C21 C 0.7956(2) 0.6577(3) 0.65056(11) 0.0306(4) Uani 1 1 d . . . . .
H21A H 0.881017 0.684464 0.631228 0.046 Uiso 1 1 calc R U . . .
H21B H 0.799085 0.716066 0.698417 0.046 Uiso 1 1 calc R U . . .
H21C H 0.713377 0.698387 0.615335 0.046 Uiso 1 1 calc R U . . .
C22 C 0.87422(18) 0.4009(3) 0.73517(9) 0.0280(4) Uani 1 1 d . . . . .
H22A H 0.870456 0.272446 0.738104 0.034 Uiso 1 1 calc R U . . .
H22B H 0.973176 0.434440 0.736114 0.034 Uiso 1 1 calc R U . . .
C23 C 0.8259(2) 0.4783(3) 0.80326(10) 0.0357(4) Uani 1 1 d . . . . .
H23A H 0.842832 0.605237 0.803755 0.043 Uiso 1 1 calc R U . . .
H23B H 0.723366 0.460265 0.797926 0.043 Uiso 1 1 calc R U . . .
C24 C 0.8970(2) 0.4036(3) 0.87788(10) 0.0301(4) Uani 1 1 d . . . . .
N1 N 0.9044(2) 0.8473(2) 0.95263(10) 0.0352(4) Uani 1 1 d D . . . .
C25 C 0.7679(2) 0.9319(3) 0.95557(12) 0.0391(5) Uani 1 1 d . . . . .
H25A H 0.701712 0.907769 0.908740 0.047 Uiso 1 1 calc R U . . .
H25B H 0.781754 1.059314 0.959508 0.047 Uiso 1 1 calc R U . . .
C26 C 0.7040(2) 0.8694(3) 1.02036(11) 0.0356(4) Uani 1 1 d . . . . .
H26A H 0.691516 0.741663 1.017020 0.043 Uiso 1 1 calc R U . . .
H26B H 0.769096 0.895680 1.067335 0.043 Uiso 1 1 calc R U . . .
C27 C 0.5636(3) 0.9545(4) 1.02159(13) 0.0470(6) Uani 1 1 d . . . . .
H27A H 0.577337 1.082010 1.024851 0.056 Uiso 1 1 calc R U . . .
H27B H 0.500073 0.929369 0.973984 0.056 Uiso 1 1 calc R U . . .
C28 C 0.4926(3) 0.8969(3) 1.08459(13) 0.0436(5) Uani 1 1 d . . . . .
H28A H 0.400464 0.952793 1.079547 0.065 Uiso 1 1 calc R U . . .
H28B H 0.550664 0.930418 1.132100 0.065 Uiso 1 1 calc R U . . .
H28C H 0.480844 0.770358 1.082921 0.065 Uiso 1 1 calc R U . . .
H1C H 0.963(3) 0.881(5) 0.9903(12) 0.067(10) Uiso 1 1 d D . . . .
H1D H 0.897(3) 0.7372(6) 0.9540(15) 0.045(7) Uiso 1 1 d D . . . .
H1E H 0.938(3) 0.867(4) 0.9138(11) 0.069(10) Uiso 1 1 d D . . . .
H1 H 1.011(3) 0.572(4) 0.1612(17) 0.058(9) Uiso 1 1 d D . . . .

loop_
_atom_site_aniso_label
_atom_site_aniso_U_11
_atom_site_aniso_U_22
_atom_site_aniso_U_33
_atom_site_aniso_U_23
_atom_site_aniso_U_13
_atom_site_aniso_U_12
O1 0.0443(8) 0.0355(8) 0.0439(8) 0.0033(6) 0.0204(6) -0.0022(6)
O2 0.0788(12) 0.0427(10) 0.0307(8) 0.0007(7) 0.0093(7) 0.0253(9)
O3 0.0648(10) 0.0352(8) 0.0276(7) -0.0044(6) 0.0061(6) 0.0067(7)
C1 0.0356(9) 0.0261(9) 0.0259(8) 0.0030(7) 0.0037(7) 0.0049(7)
C2 0.0416(10) 0.0230(9) 0.0264(9) 0.0028(7) 0.0084(7) 0.0004(7)
C3 0.0385(9) 0.0299(10) 0.0263(8) 0.0005(7) 0.0110(7) -0.0002(7)
C4 0.0379(9) 0.0247(9) 0.0283(9) -0.0019(7) 0.0102(7) 0.0019(7)
C5 0.0325(8) 0.0246(9) 0.0248(8) -0.0029(7) 0.0029(6) -0.0021(7)
C6 0.0417(10) 0.0218(9) 0.0283(9) -0.0039(7) 0.0058(7) -0.0055(8)
C7 0.0358(9) 0.0168(8) 0.0286(9) -0.0023(7) 0.0062(7) -0.0002(7)
C8 0.0249(7) 0.0169(8) 0.0250(8) 0.0000(6) 0.0050(6) -0.0016(6)
C9 0.0261(7) 0.0188(8) 0.0231(7) -0.0004(6) 0.0045(6) -0.0002(6)
C10 0.0272(8) 0.0222(8) 0.0248(8) 0.0006(7) 0.0029(6) -0.0001(6)
C11 0.0427(10) 0.0191(8) 0.0247(8) 0.0014(7) 0.0073(7) 0.0053(7)
C12 0.0363(9) 0.0188(8) 0.0249(8) -0.0016(7) 0.0066(6) 0.0002(7)
C13 0.0237(7) 0.0194(8) 0.0229(7) 0.0009(6) 0.0046(6) 0.0001(6)
C14 0.0216(7) 0.0186(8) 0.0244(8) -0.0008(6) 0.0045(6) -0.0006(6)
C15 0.0307(8) 0.0203(8) 0.0280(8) 0.0028(7) 0.0040(6) 0.0009(7)
C16 0.0343(9) 0.0255(9) 0.0267(9) 0.0034(7) 0.0024(7) 0.0036(7)
C17 0.0229(7) 0.0244(9) 0.0237(7) -0.0007(6) 0.0038(6) 0.0010(6)
C18 0.0233(8) 0.0311(9) 0.0303(8) 0.0004(7) 0.0061(6) 0.0017(7)
C19 0.0280(9) 0.0406(11) 0.0352(10) 0.0020(8) 0.0011(7) -0.0007(8)
C20 0.0257(7) 0.0288(9) 0.0243(8) -0.0012(7) 0.0058(6) 0.0023(7)
C21 0.0366(9) 0.0271(9) 0.0281(9) -0.0029(7) 0.0059(7) 0.0068(7)
C22 0.0292(8) 0.0318(10) 0.0231(8) -0.0013(7) 0.0047(6) 0.0037(7)
C23 0.0410(10) 0.0409(11) 0.0258(8) -0.0002(8) 0.0080(7) 0.0119(9)
C24 0.0353(9) 0.0301(10) 0.0259(8) -0.0004(7) 0.0080(7) 0.0006(8)
N1 0.0423(10) 0.0352(10) 0.0282(8) -0.0026(7) 0.0071(7) 0.0014(8)
C25 0.0426(10) 0.0416(12) 0.0343(10) 0.0072(9) 0.0102(8) 0.0065(9)
C26 0.0420(10) 0.0345(10) 0.0308(9) 0.0030(8) 0.0076(8) 0.0024(8)
C27 0.0481(12) 0.0512(14) 0.0445(12) 0.0142(11) 0.0160(10) 0.0119(11)
C28 0.0493(12) 0.0445(13) 0.0395(11) -0.0028(9) 0.0151(9) -0.0017(10)

loop_
_atom_type_symbol
_atom_type_description
_atom_type_scat_dispersion_real
_atom_type_scat_dispersion_imag
_atom_type_scat_source
C C 0.0137 0.0067 'International Tables Vol C Tables 4.2.6.8 and 6.1.1.4'
H H 0.0000 0.0000 'International Tables Vol C Tables 4.2.6.8 and 6.1.1.4'
N N 0.0241 0.0134 'International Tables Vol C Tables 4.2.6.8 and 6.1.1.4'
O O 0.0389 0.0241 'International Tables Vol C Tables 4.2.6.8 and 6.1.1.4'

loop_
_audit_author_name
_audit_author_email
_audit_author_address
'Maris, T.' thierry.maris@umontreal.ca
;
Universit'e de Montr'eal
Departement de Chimie
Campus MIL  1375 Th'er\`ese Lavoie-Roux
Montr'eal
H2V 0B3
Canada
;

loop_
_geom_angle_atom_site_label_1
_geom_angle_atom_site_label_2
_geom_angle_atom_site_label_3
_geom_angle
_geom_angle_site_symmetry_1
_geom_angle_site_symmetry_3
C3 O1 H1 101.0(19) . .
H1A C1 H1B 107.7 . .
C2 C1 H1A 108.8 . .
C2 C1 H1B 108.8 . .
C2 C1 C10 113.78(15) . .
C10 C1 H1A 108.8 . .
C10 C1 H1B 108.8 . .
C1 C2 H2A 109.6 . .
C1 C2 H2B 109.6 . .
H2A C2 H2B 108.1 . .
C3 C2 C1 110.31(16) . .
C3 C2 H2A 109.6 . .
C3 C2 H2B 109.6 . .
O1 C3 C2 111.21(17) . .
O1 C3 H3 108.8 . .
O1 C3 C4 107.19(16) . .
C2 C3 H3 108.8 . .
C4 C3 C2 111.99(14) . .
C4 C3 H3 108.8 . .
C3 C4 H4A 108.7 . .
C3 C4 H4B 108.7 . .
C3 C4 C5 114.19(16) . .
H4A C4 H4B 107.6 . .
C5 C4 H4A 108.7 . .
C5 C4 H4B 108.7 . .
C4 C5 H5 107.1 . .
C4 C5 C10 112.58(15) . .
C6 C5 C4 110.69(16) . .
C6 C5 H5 107.1 . .
C6 C5 C10 111.96(15) . .
C10 C5 H5 107.1 . .
C5 C6 H6A 109.1 . .
C5 C6 H6B 109.1 . .
H6A C6 H6B 107.8 . .
C7 C6 C5 112.50(15) . .
C7 C6 H6A 109.1 . .
C7 C6 H6B 109.1 . .
C6 C7 H7A 109.2 . .
C6 C7 H7B 109.2 . .
H7A C7 H7B 107.9 . .
C8 C7 C6 112.17(15) . .
C8 C7 H7A 109.2 . .
C8 C7 H7B 109.2 . .
C7 C8 H8 108.6 . .
C7 C8 C9 110.09(13) . .
C9 C8 H8 108.6 . .
C14 C8 C7 111.82(14) . .
C14 C8 H8 108.6 . .
C14 C8 C9 109.16(13) . .
C8 C9 H9 106.2 . .
C8 C9 C10 111.96(14) . .
C10 C9 H9 106.2 . .
C11 C9 C8 112.41(13) . .
C11 C9 H9 106.2 . .
C11 C9 C10 113.19(14) . .
C1 C10 C5 108.09(14) . .
C1 C10 C9 112.24(15) . .
C1 C10 C19 107.03(15) . .
C5 C10 C9 108.71(14) . .
C19 C10 C5 109.35(15) . .
C19 C10 C9 111.34(14) . .
C9 C11 H11A 108.9 . .
C9 C11 H11B 108.9 . .
C9 C11 C12 113.45(15) . .
H11A C11 H11B 107.7 . .
C12 C11 H11A 108.9 . .
C12 C11 H11B 108.9 . .
C11 C12 H12A 109.3 . .
C11 C12 H12B 109.3 . .
H12A C12 H12B 108.0 . .
C13 C12 C11 111.52(15) . .
C13 C12 H12A 109.3 . .
C13 C12 H12B 109.3 . .
C12 C13 C14 106.86(13) . .
C12 C13 C17 117.46(14) . .
C12 C13 C18 110.24(14) . .
C14 C13 C17 100.25(13) . .
C18 C13 C14 112.16(14) . .
C18 C13 C17 109.49(13) . .
C8 C14 C13 113.72(13) . .
C8 C14 H14 106.6 . .
C8 C14 C15 118.16(14) . .
C13 C14 H14 106.6 . .
C15 C14 C13 104.49(13) . .
C15 C14 H14 106.6 . .
C14 C15 H15A 110.9 . .
C14 C15 H15B 110.9 . .
C14 C15 C16 104.36(14) . .
H15A C15 H15B 108.9 . .
C16 C15 H15A 110.9 . .
C16 C15 H15B 110.9 . .
C15 C16 H16A 110.3 . .
C15 C16 H16B 110.3 . .
C15 C16 C17 106.88(15) . .
H16A C16 H16B 108.6 . .
C17 C16 H16A 110.3 . .
C17 C16 H16B 110.3 . .
C13 C17 H17 107.1 . .
C16 C17 C13 102.96(14) . .
C16 C17 H17 107.1 . .
C20 C17 C13 118.06(14) . .
C20 C17 C16 113.83(15) . .
C20 C17 H17 107.1 . .
C13 C18 H18A 109.5 . .
C13 C18 H18B 109.5 . .
C13 C18 H18C 109.5 . .
H18A C18 H18B 109.5 . .
H18A C18 H18C 109.5 . .
H18B C18 H18C 109.5 . .
C10 C19 H19A 109.5 . .
C10 C19 H19B 109.5 . .
C10 C19 H19C 109.5 . .
H19A C19 H19B 109.5 . .
H19A C19 H19C 109.5 . .
H19B C19 H19C 109.5 . .
C17 C20 H20 107.7 . .
C21 C20 C17 111.21(15) . .
C21 C20 H20 107.7 . .
C21 C20 C22 111.36(16) . .
C22 C20 C17 111.08(14) . .
C22 C20 H20 107.7 . .
C20 C21 H21A 109.5 . .
C20 C21 H21B 109.5 . .
C20 C21 H21C 109.5 . .
H21A C21 H21B 109.5 . .
H21A C21 H21C 109.5 . .
H21B C21 H21C 109.5 . .
C20 C22 H22A 108.9 . .
C20 C22 H22B 108.9 . .
H22A C22 H22B 107.7 . .
C23 C22 C20 113.39(15) . .
C23 C22 H22A 108.9 . .
C23 C22 H22B 108.9 . .
C22 C23 H23A 108.4 . .
C22 C23 H23B 108.4 . .
H23A C23 H23B 107.5 . .
C24 C23 C22 115.37(16) . .
C24 C23 H23A 108.4 . .
C24 C23 H23B 108.4 . .
O2 C24 O3 121.76(18) . .
O2 C24 C23 120.90(17) . .
O3 C24 C23 117.34(18) . .
C25 N1 H1C 108(2) . .
C25 N1 H1D 111(2) . .
C25 N1 H1E 116(2) . .
H1C N1 H1D 109(3) . .
H1C N1 H1E 109(3) . .
H1D N1 H1E 104(3) . .
N1 C25 H25A 109.1 . .
N1 C25 H25B 109.1 . .
N1 C25 C26 112.60(18) . .
H25A C25 H25B 107.8 . .
C26 C25 H25A 109.1 . .
C26 C25 H25B 109.1 . .
C25 C26 H26A 109.3 . .
C25 C26 H26B 109.3 . .
H26A C26 H26B 107.9 . .
C27 C26 C25 111.83(18) . .
C27 C26 H26A 109.3 . .
C27 C26 H26B 109.3 . .
C26 C27 H27A 108.6 . .
C26 C27 H27B 108.6 . .
H27A C27 H27B 107.5 . .
C28 C27 C26 114.8(2) . .
C28 C27 H27A 108.6 . .
C28 C27 H27B 108.6 . .
C27 C28 H28A 109.5 . .
C27 C28 H28B 109.5 . .
C27 C28 H28C 109.5 . .
H28A C28 H28B 109.5 . .
H28A C28 H28C 109.5 . .
H28B C28 H28C 109.5 . .

loop_
_geom_bond_atom_site_label_1
_geom_bond_atom_site_label_2
_geom_bond_distance
_geom_bond_site_symmetry_2
O1 C3 1.433(2) .
O1 H1 0.94(3) .
O2 C24 1.241(3) .
O3 C24 1.259(2) .
C1 H1A 0.9900 .
C1 H1B 0.9900 .
C1 C2 1.523(3) .
C1 C10 1.538(3) .
C2 H2A 0.9900 .
C2 H2B 0.9900 .
C2 C3 1.517(3) .
C3 H3 1.0000 .
C3 C4 1.516(3) .
C4 H4A 0.9900 .
C4 H4B 0.9900 .
C4 C5 1.537(3) .
C5 H5 1.0000 .
C5 C6 1.537(3) .
C5 C10 1.551(3) .
C6 H6A 0.9900 .
C6 H6B 0.9900 .
C6 C7 1.534(2) .
C7 H7A 0.9900 .
C7 H7B 0.9900 .
C7 C8 1.530(2) .
C8 H8 1.0000 .
C8 C9 1.548(2) .
C8 C14 1.528(2) .
C9 H9 1.0000 .
C9 C10 1.563(2) .
C9 C11 1.536(2) .
C10 C19 1.539(2) .
C11 H11A 0.9900 .
C11 H11B 0.9900 .
C11 C12 1.541(2) .
C12 H12A 0.9900 .
C12 H12B 0.9900 .
C12 C13 1.535(2) .
C13 C14 1.549(2) .
C13 C17 1.558(2) .
C13 C18 1.538(2) .
C14 H14 1.0000 .
C14 C15 1.529(2) .
C15 H15A 0.9900 .
C15 H15B 0.9900 .
C15 C16 1.551(3) .
C16 H16A 0.9900 .
C16 H16B 0.9900 .
C16 C17 1.556(3) .
C17 H17 1.0000 .
C17 C20 1.545(2) .
C18 H18A 0.9800 .
C18 H18B 0.9800 .
C18 H18C 0.9800 .
C19 H19A 0.9800 .
C19 H19B 0.9800 .
C19 H19C 0.9800 .
C20 H20 1.0000 .
C20 C21 1.536(3) .
C20 C22 1.540(2) .
C21 H21A 0.9800 .
C21 H21B 0.9800 .
C21 H21C 0.9800 .
C22 H22A 0.9900 .
C22 H22B 0.9900 .
C22 C23 1.531(2) .
C23 H23A 0.9900 .
C23 H23B 0.9900 .
C23 C24 1.525(3) .
N1 C25 1.483(3) .
N1 H1C 0.851(3) .
N1 H1D 0.851(3) .
N1 H1E 0.851(3) .
C25 H25A 0.9900 .
C25 H25B 0.9900 .
C25 C26 1.514(3) .
C26 H26A 0.9900 .
C26 H26B 0.9900 .
C26 C27 1.514(3) .
C27 H27A 0.9900 .
C27 H27B 0.9900 .
C27 C28 1.514(3) .
C28 H28A 0.9800 .
C28 H28B 0.9800 .
C28 H28C 0.9800 .

loop_
_geom_hbond_atom_site_label_D
_geom_hbond_atom_site_label_H
_geom_hbond_atom_site_label_A
_geom_hbond_distance_DH
_geom_hbond_distance_HA
_geom_hbond_distance_DA
_geom_hbond_angle_DHA
_geom_hbond_site_symmetry_A
_geom_hbond_publ_flag
N1 H1C O2 0.851(3) 2.52(3) 3.167(2) 134(3) 2_757 yes
N1 H1C O3 0.851(3) 1.963(8) 2.804(2) 169(4) 2_757 yes
N1 H1D O3 0.851(3) 1.900(8) 2.735(2) 166(3) . yes
N1 H1E O1 0.851(3) 1.968(8) 2.804(2) 167(3) 2_756 yes
O1 H1 O2 0.94(3) 1.70(4) 2.611(2) 164(2) 2_756 yes

loop_
_geom_torsion_atom_site_label_1
_geom_torsion_atom_site_label_2
_geom_torsion_atom_site_label_3
_geom_torsion_atom_site_label_4
_geom_torsion
_geom_torsion_site_symmetry_1
_geom_torsion_site_symmetry_2
_geom_torsion_site_symmetry_3
_geom_torsion_site_symmetry_4
O1 C3 C4 C5 172.93(15) . . . .
C1 C2 C3 O1 -173.04(15) . . . .
C1 C2 C3 C4 -53.1(2) . . . .
C2 C1 C10 C5 -56.96(19) . . . .
C2 C1 C10 C9 62.9(2) . . . .
C2 C1 C10 C19 -174.64(15) . . . .
C2 C3 C4 C5 50.7(2) . . . .
C3 C4 C5 C6 -176.82(15) . . . .
C3 C4 C5 C10 -50.7(2) . . . .
C4 C5 C6 C7 72.44(19) . . . .
C4 C5 C10 C1 51.62(19) . . . .
C4 C5 C10 C9 -70.46(18) . . . .
C4 C5 C10 C19 167.80(15) . . . .
C5 C6 C7 C8 53.5(2) . . . .
C6 C5 C10 C1 177.08(15) . . . .
C6 C5 C10 C9 55.01(19) . . . .
C6 C5 C10 C19 -66.73(19) . . . .
C6 C7 C8 C9 -54.58(19) . . . .
C6 C7 C8 C14 -176.10(13) . . . .
C7 C8 C9 C10 57.57(17) . . . .
C7 C8 C9 C11 -173.71(15) . . . .
C7 C8 C14 C13 -179.66(14) . . . .
C7 C8 C14 C15 -56.62(18) . . . .
C8 C9 C10 C1 -176.94(14) . . . .
C8 C9 C10 C5 -57.42(17) . . . .
C8 C9 C10 C19 63.09(19) . . . .
C8 C9 C11 C12 50.1(2) . . . .
C8 C14 C15 C16 -158.49(14) . . . .
C9 C8 C14 C13 58.28(16) . . . .
C9 C8 C14 C15 -178.68(14) . . . .
C9 C11 C12 C13 -54.2(2) . . . .
C10 C1 C2 C3 58.5(2) . . . .
C10 C5 C6 C7 -54.1(2) . . . .
C10 C9 C11 C12 178.19(14) . . . .
C11 C9 C10 C1 54.74(19) . . . .
C11 C9 C10 C5 174.26(14) . . . .
C11 C9 C10 C19 -65.2(2) . . . .
C11 C12 C13 C14 57.13(18) . . . .
C11 C12 C13 C17 168.67(14) . . . .
C11 C12 C13 C18 -65.00(18) . . . .
C12 C13 C14 C8 -61.48(17) . . . .
C12 C13 C14 C15 168.28(13) . . . .
C12 C13 C17 C16 -156.60(15) . . . .
C12 C13 C17 C20 77.07(19) . . . .
C13 C14 C15 C16 -30.93(17) . . . .
C13 C17 C20 C21 -63.3(2) . . . .
C13 C17 C20 C22 172.10(15) . . . .
C14 C8 C9 C10 -179.34(13) . . . .
C14 C8 C9 C11 -50.61(17) . . . .
C14 C13 C17 C16 -41.37(15) . . . .
C14 C13 C17 C20 -167.71(15) . . . .
C14 C15 C16 C17 4.36(18) . . . .
C15 C16 C17 C13 23.41(17) . . . .
C15 C16 C17 C20 152.41(14) . . . .
C16 C17 C20 C21 175.85(15) . . . .
C16 C17 C20 C22 51.2(2) . . . .
C17 C13 C14 C8 175.53(12) . . . .
C17 C13 C14 C15 45.29(16) . . . .
C17 C20 C22 C23 -172.57(16) . . . .
C18 C13 C14 C8 59.43(18) . . . .
C18 C13 C14 C15 -70.81(17) . . . .
C18 C13 C17 C16 76.70(17) . . . .
C18 C13 C17 C20 -49.6(2) . . . .
C20 C22 C23 C24 171.55(17) . . . .
C21 C20 C22 C23 62.9(2) . . . .
C22 C23 C24 O2 -21.9(3) . . . .
C22 C23 C24 O3 159.10(19) . . . .
N1 C25 C26 C27 -178.9(2) . . . .
C25 C26 C27 C28 179.5(2) . . . .

_cod_database_fobs_code 4519270
